data_4026692
loop_
_publ_author_name
'Benedikt Neue'
'Ralph Reiermann'
'Klaus Gerdes'
'Roland Fr\"ohlich'
'Birgit Wibbeling'
'Ernst-Ulrich W\"urthwein'

_publ_section_title
;
 Ring Closure Reactions of 2,6-Diazaheptatrienyl Metal Compounds:
 Synthesis of 3-Aminoindole Derivatives and 14-Membered Macrocyclic Dimers
;
_journal_name_full 'Journal of Organic Chemistry'
_journal_page_first 8794
_journal_page_last 8806
_journal_paper_doi 10.1021/jo201521v
_journal_volume 76
_journal_year 2011
_chemical_formula_sum 'C21 H14 Cl2 N2'
_chemical_formula_weight 365.24
_chemical_name_systematic
; 
 ? 
;
_space_group_IT_number 2
_symmetry_cell_setting triclinic
_symmetry_space_group_name_Hall '-P 1'
_symmetry_space_group_name_H-M 'P -1'
_atom_sites_solution_hydrogens 'at N2 from difmap, others geom'
_atom_sites_solution_primary direct
_atom_sites_solution_secondary difmap
_audit_creation_method SHELXL-97
_cell_angle_alpha 82.057(2)
_cell_angle_beta 68.127(2)
_cell_angle_gamma 89.763(4)
_cell_formula_units_Z 4
_cell_length_a 10.8624(5)
_cell_length_b 13.2065(7)
_cell_length_c 13.3020(6)
_cell_measurement_reflns_used 1513
_cell_measurement_temperature 223(2)
_cell_measurement_theta_max 68.25
_cell_measurement_theta_min 0.88
_cell_volume 1751.54(15)
_computing_cell_refinement 'Collect (Nonius B.V., 1998)'
_computing_data_collection 'Collect (Nonius B.V., 1998)'
_computing_data_reduction 'Denzo-SMN (Otwinowski & Minor 1997)'
_computing_molecular_graphics 'XP (BrukerAXS, 2000)'
_computing_publication_material 'SHELXL-97 (Sheldrick, 1997)'
_computing_structure_refinement 'SHELXL-97 (Sheldrick, 1997)'
_computing_structure_solution 'SHELXS-97 (Sheldrick, 1990)'
_diffrn_ambient_temperature 223(2)
_diffrn_measured_fraction_theta_full 0.960
_diffrn_measured_fraction_theta_max 0.960
_diffrn_measurement_device_type 'Nonius KappaCCD APEXII'
_diffrn_measurement_method '\w and \f scans'
_diffrn_radiation_monochromator graphite
_diffrn_radiation_source 'fine-focus sealed tube'
_diffrn_radiation_type CuK\a
_diffrn_radiation_wavelength 1.54178
_diffrn_reflns_av_R_equivalents 0.075
_diffrn_reflns_av_sigmaI/netI 0.0394
_diffrn_reflns_limit_h_max 12
_diffrn_reflns_limit_h_min -7
_diffrn_reflns_limit_k_max 15
_diffrn_reflns_limit_k_min -15
_diffrn_reflns_limit_l_max 16
_diffrn_reflns_limit_l_min -14
_diffrn_reflns_number 23203
_diffrn_reflns_theta_full 68.03
_diffrn_reflns_theta_max 68.03
_diffrn_reflns_theta_min 4.39
_exptl_absorpt_coefficient_mu 3.362
_exptl_absorpt_correction_T_max 0.8772
_exptl_absorpt_correction_T_min 0.3130
_exptl_absorpt_correction_type multi-scan
_exptl_absorpt_process_details 'Denzo (Otwinowski, Borek, Majewski & Minor, 2003)'
_exptl_crystal_colour yellow
_exptl_crystal_density_diffrn 1.385
_exptl_crystal_description needle
_exptl_crystal_F_000 752
_exptl_crystal_size_max 0.45
_exptl_crystal_size_mid 0.06
_exptl_crystal_size_min 0.04
_refine_diff_density_max 0.319
_refine_diff_density_min -0.385
_refine_diff_density_rms 0.049
_refine_ls_extinction_method none
_refine_ls_goodness_of_fit_ref 1.028
_refine_ls_hydrogen_treatment mixed
_refine_ls_matrix_type full
_refine_ls_number_parameters 459
_refine_ls_number_reflns 6135
_refine_ls_number_restraints 0
_refine_ls_restrained_S_all 1.028
_refine_ls_R_factor_all 0.0703
_refine_ls_R_factor_gt 0.0535
_refine_ls_shift/su_max 0.000
_refine_ls_shift/su_mean 0.000
_refine_ls_structure_factor_coef Fsqd
_refine_ls_weighting_details 'calc w=1/[\s^2^(Fo^2^)+(0.0644P)^2^+1.2867P] where P=(Fo^2^+2Fc^2^)/3'
_refine_ls_weighting_scheme calc
_refine_ls_wR_factor_gt 0.1314
_refine_ls_wR_factor_ref 0.1448
_reflns_number_gt 4815
_reflns_number_total 6135
_reflns_threshold_expression >2sigma(I)
_cod_data_source_file jo201521v_si_007.cif
_cod_data_source_block wue4884
_cod_database_code 4026692

loop_
_symmetry_equiv_pos_as_xyz
'x, y, z'
'-x, -y, -z'

loop_
_atom_site_label
_atom_site_type_symbol
_atom_site_fract_x
_atom_site_fract_y
_atom_site_fract_z
_atom_site_U_iso_or_equiv
_atom_site_adp_type
_atom_site_occupancy
_atom_site_symmetry_multiplicity
_atom_site_calc_flag
_atom_site_refinement_flags
Cl1A Cl 0.98370(13) 0.07999(9) -0.09416(8) 0.0956(4) Uani 1 1 d .
Cl2A Cl 0.31182(10) 0.60349(8) -0.05422(7) 0.0813(3) Uani 1 1 d .
C1A C 0.7102(3) 0.5593(2) -0.4980(2) 0.0386(6) Uani 1 1 d .
N2A N 0.7042(2) 0.61094(18) -0.59328(18) 0.0405(5) Uani 1 1 d .
H2A H 0.650(3) 0.658(3) -0.597(2) 0.048(9) Uiso 1 1 d .
C3A C 0.8014(3) 0.5792(2) -0.6827(2) 0.0397(6) Uani 1 1 d .
C4A C 0.8326(3) 0.6125(2) -0.7930(2) 0.0470(7) Uani 1 1 d .
H4A H 0.7855 0.6642 -0.8167 0.056 Uiso 1 1 calc R
C5A C 0.9348(3) 0.5676(2) -0.8670(2) 0.0512(7) Uani 1 1 d .
H5A H 0.9590 0.5895 -0.9424 0.061 Uiso 1 1 calc R
C6A C 1.0029(3) 0.4900(2) -0.8314(2) 0.0513(7) Uani 1 1 d .
H6A H 1.0713 0.4596 -0.8834 0.062 Uiso 1 1 calc R
C7A C 0.9720(3) 0.4569(2) -0.7213(2) 0.0423(6) Uani 1 1 d .
H7A H 1.0183 0.4040 -0.6986 0.051 Uiso 1 1 calc R
C8A C 0.8703(3) 0.50302(19) -0.6434(2) 0.0370(6) Uani 1 1 d .
C9A C 0.8120(2) 0.49200(19) -0.5257(2) 0.0366(6) Uani 1 1 d .
N10A N 0.8355(2) 0.42794(16) -0.44325(18) 0.0384(5) Uani 1 1 d .
C11A C 0.9330(3) 0.3691(2) -0.4612(2) 0.0395(6) Uani 1 1 d .
H11A H 0.9952 0.3697 -0.5328 0.047 Uiso 1 1 calc R
C12A C 0.9476(3) 0.3008(2) -0.3703(2) 0.0378(6) Uani 1 1 d .
C13A C 1.0470(3) 0.2304(2) -0.3903(2) 0.0428(6) Uani 1 1 d .
H13A H 1.1075 0.2297 -0.4624 0.051 Uiso 1 1 calc R
C14A C 1.0580(3) 0.1616(2) -0.3062(2) 0.0479(7) Uani 1 1 d .
H14A H 1.1241 0.1134 -0.3206 0.058 Uiso 1 1 calc R
C15A C 0.9705(3) 0.1650(2) -0.2008(3) 0.0528(7) Uani 1 1 d .
C16A C 0.8732(3) 0.2354(2) -0.1775(2) 0.0495(7) Uani 1 1 d .
H16A H 0.8153 0.2372 -0.1049 0.059 Uiso 1 1 calc R
C17A C 0.8619(3) 0.3035(2) -0.2622(2) 0.0418(6) Uani 1 1 d .
H17A H 0.7961 0.3519 -0.2469 0.050 Uiso 1 1 calc R
C21A C 0.6141(3) 0.5755(2) -0.3903(2) 0.0406(6) Uani 1 1 d .
C22A C 0.6525(3) 0.5738(2) -0.3007(2) 0.0486(7) Uani 1 1 d .
H22A H 0.7422 0.5662 -0.3105 0.058 Uiso 1 1 calc R
C23A C 0.5603(3) 0.5831(3) -0.1983(3) 0.0569(8) Uani 1 1 d .
H23A H 0.5868 0.5808 -0.1384 0.068 Uiso 1 1 calc R
C24A C 0.4297(3) 0.5957(2) -0.1843(2) 0.0529(8) Uani 1 1 d .
C25A C 0.3887(3) 0.5997(2) -0.2712(2) 0.0505(7) Uani 1 1 d .
H25A H 0.2992 0.6093 -0.2609 0.061 Uiso 1 1 calc R
C26A C 0.4809(3) 0.5896(2) -0.3733(2) 0.0444(6) Uani 1 1 d .
H26A H 0.4533 0.5922 -0.4327 0.053 Uiso 1 1 calc R
Cl1B Cl 0.49700(8) 0.70281(7) 0.09694(6) 0.0633(2) Uani 1 1 d .
Cl2B Cl 1.16665(10) 1.25612(8) 0.07533(7) 0.0804(3) Uani 1 1 d .
C1B C 0.7828(3) 1.0551(2) 0.5090(2) 0.0406(6) Uani 1 1 d .
N2B N 0.7893(2) 1.07449(19) 0.60625(19) 0.0437(5) Uani 1 1 d .
H2B H 0.841(4) 1.126(3) 0.613(3) 0.074(11) Uiso 1 1 d .
C3B C 0.6961(3) 1.0120(2) 0.6932(2) 0.0419(6) Uani 1 1 d .
C4B C 0.6694(3) 1.0061(2) 0.8041(2) 0.0503(7) Uani 1 1 d .
H4B H 0.7142 1.0500 0.8306 0.060 Uiso 1 1 calc R
C5B C 0.5749(3) 0.9338(2) 0.8737(3) 0.0559(8) Uani 1 1 d .
H5B H 0.5542 0.9281 0.9495 0.067 Uiso 1 1 calc R
C6B C 0.5089(3) 0.8686(2) 0.8343(3) 0.0568(8) Uani 1 1 d .
H6B H 0.4455 0.8191 0.8839 0.068 Uiso 1 1 calc R
C7B C 0.5349(3) 0.8753(2) 0.7239(2) 0.0496(7) Uani 1 1 d .
H7B H 0.4897 0.8307 0.6984 0.059 Uiso 1 1 calc R
C8B C 0.6294(3) 0.9490(2) 0.6501(2) 0.0401(6) Uani 1 1 d .
C9B C 0.6844(3) 0.9788(2) 0.5327(2) 0.0404(6) Uani 1 1 d .
N10B N 0.6618(2) 0.94177(17) 0.44752(18) 0.0419(5) Uani 1 1 d .
C11B C 0.5647(3) 0.8796(2) 0.4635(2) 0.0419(6) Uani 1 1 d .
H11B H 0.5034 0.8589 0.5351 0.050 Uiso 1 1 calc R
C12B C 0.5473(3) 0.8398(2) 0.3720(2) 0.0392(6) Uani 1 1 d .
C13B C 0.4495(3) 0.7630(2) 0.3932(2) 0.0410(6) Uani 1 1 d .
H13B H 0.3923 0.7405 0.4659 0.049 Uiso 1 1 calc R
C14B C 0.4352(3) 0.7194(2) 0.3091(2) 0.0427(6) Uani 1 1 d .
H14B H 0.3713 0.6658 0.3243 0.051 Uiso 1 1 calc R
C15B C 0.5166(3) 0.7559(2) 0.2026(2) 0.0437(6) Uani 1 1 d .
C16B C 0.6117(3) 0.8348(2) 0.1787(2) 0.0429(6) Uani 1 1 d .
H16B H 0.6648 0.8601 0.1056 0.051 Uiso 1 1 calc R
C17B C 0.6272(3) 0.8754(2) 0.2635(2) 0.0416(6) Uani 1 1 d .
H17B H 0.6927 0.9279 0.2479 0.050 Uiso 1 1 calc R
C21B C 0.8744(3) 1.1074(2) 0.4035(2) 0.0436(6) Uani 1 1 d .
C22B C 0.8341(3) 1.1346(2) 0.3151(2) 0.0537(7) Uani 1 1 d .
H22B H 0.7453 1.1213 0.3243 0.064 Uiso 1 1 calc R
C23B C 0.9227(3) 1.1802(3) 0.2152(3) 0.0585(8) Uani 1 1 d .
H23B H 0.8946 1.1979 0.1565 0.070 Uiso 1 1 calc R
C24B C 1.0526(3) 1.2001(2) 0.2014(3) 0.0538(8) Uani 1 1 d .
C25B C 1.0958(3) 1.1757(2) 0.2870(3) 0.0521(7) Uani 1 1 d .
H25B H 1.1845 1.1903 0.2773 0.063 Uiso 1 1 calc R
C26B C 1.0059(3) 1.1294(2) 0.3871(2) 0.0467(7) Uani 1 1 d .
H26B H 1.0346 1.1124 0.4456 0.056 Uiso 1 1 calc R

loop_
_atom_site_aniso_label
_atom_site_aniso_U_11
_atom_site_aniso_U_22
_atom_site_aniso_U_33
_atom_site_aniso_U_23
_atom_site_aniso_U_13
_atom_site_aniso_U_12
Cl1A 0.1242(9) 0.0935(8) 0.0648(6) 0.0183(5) -0.0411(6) 0.0367(7)
Cl2A 0.0773(6) 0.0972(7) 0.0518(5) -0.0308(5) 0.0028(4) -0.0140(5)
C1A 0.0455(15) 0.0352(13) 0.0354(14) -0.0022(11) -0.0167(12) 0.0023(11)
N2A 0.0457(13) 0.0387(12) 0.0385(12) -0.0033(10) -0.0182(10) 0.0095(11)
C3A 0.0456(15) 0.0373(14) 0.0388(14) -0.0060(11) -0.0187(12) 0.0033(11)
C4A 0.0578(17) 0.0432(15) 0.0410(15) -0.0006(12) -0.0218(14) 0.0038(13)
C5A 0.0667(19) 0.0511(17) 0.0368(15) -0.0065(13) -0.0207(14) 0.0056(14)
C6A 0.0596(18) 0.0517(17) 0.0398(15) -0.0134(13) -0.0131(14) 0.0085(14)
C7A 0.0486(15) 0.0391(14) 0.0406(15) -0.0081(12) -0.0175(12) 0.0089(12)
C8A 0.0412(14) 0.0325(13) 0.0389(14) -0.0044(11) -0.0171(11) 0.0030(11)
C9A 0.0392(14) 0.0340(13) 0.0374(13) -0.0027(11) -0.0162(11) 0.0027(11)
N10A 0.0427(12) 0.0337(11) 0.0396(12) -0.0029(9) -0.0171(10) 0.0038(9)
C11A 0.0426(14) 0.0399(14) 0.0360(14) -0.0047(11) -0.0149(12) 0.0005(12)
C12A 0.0419(14) 0.0351(13) 0.0386(14) -0.0051(11) -0.0177(12) 0.0005(11)
C13A 0.0459(15) 0.0437(15) 0.0430(15) -0.0125(12) -0.0192(12) 0.0056(12)
C14A 0.0583(18) 0.0404(15) 0.0529(17) -0.0082(13) -0.0293(15) 0.0136(13)
C15A 0.0654(19) 0.0485(17) 0.0498(18) 0.0020(14) -0.0309(16) 0.0068(15)
C16A 0.0571(18) 0.0512(17) 0.0394(15) -0.0040(13) -0.0184(13) 0.0060(14)
C17A 0.0476(15) 0.0399(14) 0.0383(14) -0.0045(11) -0.0170(12) 0.0040(12)
C21A 0.0490(15) 0.0337(13) 0.0394(14) -0.0026(11) -0.0179(12) 0.0016(11)
C22A 0.0492(16) 0.0556(18) 0.0418(16) -0.0097(13) -0.0173(13) 0.0048(13)
C23A 0.070(2) 0.061(2) 0.0417(17) -0.0111(14) -0.0217(15) 0.0001(16)
C24A 0.0586(19) 0.0469(17) 0.0458(17) -0.0107(13) -0.0097(14) -0.0066(14)
C25A 0.0431(16) 0.0488(17) 0.0535(18) -0.0143(14) -0.0089(14) 0.0010(13)
C26A 0.0483(16) 0.0426(15) 0.0433(15) -0.0084(12) -0.0175(13) 0.0026(12)
Cl1B 0.0695(5) 0.0764(5) 0.0434(4) -0.0181(4) -0.0171(4) -0.0127(4)
Cl2B 0.0853(6) 0.0721(6) 0.0527(5) 0.0050(4) 0.0045(4) 0.0157(5)
C1B 0.0481(15) 0.0377(14) 0.0390(14) -0.0098(11) -0.0183(12) 0.0079(12)
N2B 0.0513(14) 0.0412(13) 0.0408(13) -0.0101(10) -0.0184(11) 0.0017(11)
C3B 0.0504(16) 0.0356(14) 0.0401(15) -0.0075(11) -0.0169(13) 0.0086(12)
C4B 0.0649(19) 0.0463(16) 0.0437(16) -0.0110(13) -0.0235(14) 0.0071(14)
C5B 0.074(2) 0.0541(18) 0.0379(15) -0.0057(13) -0.0199(15) 0.0071(16)
C6B 0.069(2) 0.0498(18) 0.0439(17) -0.0031(14) -0.0140(15) -0.0051(15)
C7B 0.0584(18) 0.0463(16) 0.0447(16) -0.0057(13) -0.0203(14) -0.0018(14)
C8B 0.0458(15) 0.0356(14) 0.0400(14) -0.0072(11) -0.0168(12) 0.0074(11)
C9B 0.0453(15) 0.0392(14) 0.0402(14) -0.0101(11) -0.0187(12) 0.0079(12)
N10B 0.0475(13) 0.0403(12) 0.0428(13) -0.0111(10) -0.0208(10) 0.0061(10)
C11B 0.0446(15) 0.0437(15) 0.0397(15) -0.0102(12) -0.0173(12) 0.0088(12)
C12B 0.0438(14) 0.0370(14) 0.0404(14) -0.0079(11) -0.0190(12) 0.0094(11)
C13B 0.0418(15) 0.0426(15) 0.0379(14) -0.0024(11) -0.0152(12) 0.0047(12)
C14B 0.0441(15) 0.0423(15) 0.0439(15) -0.0045(12) -0.0197(13) -0.0016(12)
C15B 0.0448(15) 0.0454(16) 0.0426(15) -0.0088(12) -0.0176(12) 0.0040(12)
C16B 0.0472(15) 0.0450(15) 0.0327(14) -0.0029(11) -0.0117(12) 0.0009(12)
C17B 0.0438(15) 0.0388(14) 0.0437(15) -0.0063(12) -0.0181(12) 0.0026(12)
C21B 0.0505(16) 0.0382(14) 0.0436(15) -0.0105(12) -0.0179(13) 0.0065(12)
C22B 0.0580(18) 0.0570(18) 0.0487(17) -0.0025(14) -0.0248(15) 0.0034(15)
C23B 0.073(2) 0.0555(19) 0.0446(17) -0.0015(14) -0.0217(16) 0.0094(16)
C24B 0.062(2) 0.0414(16) 0.0484(17) -0.0080(13) -0.0091(15) 0.0150(14)
C25B 0.0488(17) 0.0452(16) 0.0564(18) -0.0074(14) -0.0131(14) 0.0067(13)
C26B 0.0516(17) 0.0422(15) 0.0487(16) -0.0110(13) -0.0202(14) 0.0063(13)

loop_
_atom_type_symbol
_atom_type_description
_atom_type_scat_dispersion_real
_atom_type_scat_dispersion_imag
_atom_type_scat_source
C C 0.0181 0.0091 'International Tables Vol C Tables 4.2.6.8 and 6.1.1.4'
H H 0.0000 0.0000 'International Tables Vol C Tables 4.2.6.8 and 6.1.1.4'
N N 0.0311 0.0180 'International Tables Vol C Tables 4.2.6.8 and 6.1.1.4'
Cl Cl 0.3639 0.7018 'International Tables Vol C Tables 4.2.6.8 and 6.1.1.4'

loop_
_geom_angle_atom_site_label_1
_geom_angle_atom_site_label_2
_geom_angle_atom_site_label_3
_geom_angle
N2A C1A C9A 108.2(2)
N2A C1A C21A 121.3(2)
C9A C1A C21A 130.4(2)
C1A N2A C3A 109.9(2)
N2A C3A C4A 129.2(3)
N2A C3A C8A 107.7(2)
C4A C3A C8A 123.1(3)
C5A C4A C3A 117.8(3)
C4A C5A C6A 120.8(3)
C7A C6A C5A 121.4(3)
C6A C7A C8A 119.3(3)
C7A C8A C3A 117.5(2)
C7A C8A C9A 135.9(2)
C3A C8A C9A 106.6(2)
C1A C9A N10A 119.5(2)
C1A C9A C8A 107.5(2)
N10A C9A C8A 133.0(2)
C11A N10A C9A 123.5(2)
N10A C11A C12A 120.1(2)
C13A C12A C17A 118.6(2)
C13A C12A C11A 120.4(2)
C17A C12A C11A 121.0(2)
C14A C13A C12A 121.2(3)
C15A C14A C13A 118.7(3)
C14A C15A C16A 121.7(3)
C14A C15A Cl1A 119.4(2)
C16A C15A Cl1A 119.0(2)
C15A C16A C17A 119.3(3)
C16A C17A C12A 120.4(3)
C26A C21A C22A 118.0(3)
C26A C21A C1A 121.0(2)
C22A C21A C1A 120.9(2)
C23A C22A C21A 120.7(3)
C24A C23A C22A 119.7(3)
C23A C24A C25A 121.1(3)
C23A C24A Cl2A 119.9(2)
C25A C24A Cl2A 119.0(2)
C26A C25A C24A 119.1(3)
C25A C26A C21A 121.3(3)
N2B C1B C9B 108.3(2)
N2B C1B C21B 121.4(2)
C9B C1B C21B 130.2(2)
C1B N2B C3B 109.9(2)
N2B C3B C4B 129.0(3)
N2B C3B C8B 107.8(2)
C4B C3B C8B 123.2(3)
C5B C4B C3B 117.4(3)
C4B C5B C6B 121.3(3)
C7B C6B C5B 121.2(3)
C6B C7B C8B 119.3(3)
C7B C8B C3B 117.6(2)
C7B C8B C9B 136.0(3)
C3B C8B C9B 106.4(2)
C1B C9B N10B 119.7(2)
C1B C9B C8B 107.6(2)
N10B C9B C8B 132.6(2)
C11B N10B C9B 122.8(2)
N10B C11B C12B 121.0(3)
C17B C12B C13B 118.6(2)
C17B C12B C11B 121.9(2)
C13B C12B C11B 119.5(2)
C14B C13B C12B 121.1(3)
C15B C14B C13B 118.8(3)
C14B C15B C16B 121.4(3)
C14B C15B Cl1B 118.9(2)
C16B C15B Cl1B 119.7(2)
C17B C16B C15B 119.1(3)
C16B C17B C12B 120.9(3)
C26B C21B C22B 118.0(3)
C26B C21B C1B 120.5(3)
C22B C21B C1B 121.5(3)
C23B C22B C21B 120.9(3)
C22B C23B C24B 119.7(3)
C23B C24B C25B 121.1(3)
C23B C24B Cl2B 120.4(3)
C25B C24B Cl2B 118.4(3)
C26B C25B C24B 118.7(3)
C25B C26B C21B 121.7(3)

loop_
_geom_bond_atom_site_label_1
_geom_bond_atom_site_label_2
_geom_bond_distance
Cl1A C15A 1.733(3)
Cl2A C24A 1.743(3)
C1A N2A 1.378(3)
C1A C9A 1.389(4)
C1A C21A 1.468(4)
N2A C3A 1.380(4)
C3A C4A 1.383(4)
C3A C8A 1.410(4)
C4A C5A 1.377(4)
C5A C6A 1.393(4)
C6A C7A 1.381(4)
C7A C8A 1.407(4)
C8A C9A 1.439(4)
C9A N10A 1.391(3)
N10A C11A 1.280(3)
C11A C12A 1.463(4)
C12A C13A 1.395(4)
C12A C17A 1.397(4)
C13A C14A 1.382(4)
C14A C15A 1.376(4)
C15A C16A 1.381(4)
C16A C17A 1.383(4)
C21A C26A 1.395(4)
C21A C22A 1.399(4)
C22A C23A 1.380(4)
C23A C24A 1.374(5)
C24A C25A 1.380(4)
C25A C26A 1.379(4)
Cl1B C15B 1.735(3)
Cl2B C24B 1.736(3)
C1B N2B 1.380(3)
C1B C9B 1.388(4)
C1B C21B 1.461(4)
N2B C3B 1.383(4)
C3B C4B 1.383(4)
C3B C8B 1.412(4)
C4B C5B 1.371(4)
C5B C6B 1.394(5)
C6B C7B 1.378(4)
C7B C8B 1.399(4)
C8B C9B 1.444(4)
C9B N10B 1.394(3)
N10B C11B 1.275(3)
C11B C12B 1.463(4)
C12B C17B 1.393(4)
C12B C13B 1.394(4)
C13B C14B 1.385(4)
C14B C15B 1.379(4)
C15B C16B 1.388(4)
C16B C17B 1.378(4)
C21B C26B 1.388(4)
C21B C22B 1.403(4)
C22B C23B 1.373(4)
C23B C24B 1.375(5)
C24B C25B 1.384(4)
C25B C26B 1.382(4)

loop_
_geom_torsion_atom_site_label_1
_geom_torsion_atom_site_label_2
_geom_torsion_atom_site_label_3
_geom_torsion_atom_site_label_4
_geom_torsion
C9A C1A N2A C3A -0.7(3)
C21A C1A N2A C3A -177.5(2)
C1A N2A C3A C4A -178.3(3)
C1A N2A C3A C8A 1.3(3)
N2A C3A C4A C5A -179.6(3)
C8A C3A C4A C5A 0.8(4)
C3A C4A C5A C6A 1.0(4)
C4A C5A C6A C7A -1.1(5)
C5A C6A C7A C8A -0.6(4)
C6A C7A C8A C3A 2.3(4)
C6A C7A C8A C9A -178.8(3)
N2A C3A C8A C7A 177.9(2)
C4A C3A C8A C7A -2.5(4)
N2A C3A C8A C9A -1.4(3)
C4A C3A C8A C9A 178.3(2)
N2A C1A C9A N10A -177.8(2)
C21A C1A C9A N10A -1.4(4)
N2A C1A C9A C8A -0.2(3)
C21A C1A C9A C8A 176.3(3)
C7A C8A C9A C1A -178.1(3)
C3A C8A C9A C1A 0.9(3)
C7A C8A C9A N10A -0.9(5)
C3A C8A C9A N10A 178.2(3)
C1A C9A N10A C11A -174.8(2)
C8A C9A N10A C11A 8.3(4)
C9A N10A C11A C12A -177.4(2)
N10A C11A C12A C13A 174.6(2)
N10A C11A C12A C17A -4.5(4)
C17A C12A C13A C14A 2.6(4)
C11A C12A C13A C14A -176.6(2)
C12A C13A C14A C15A -1.4(4)
C13A C14A C15A C16A -0.4(5)
C13A C14A C15A Cl1A -179.5(2)
C14A C15A C16A C17A 1.0(5)
Cl1A C15A C16A C17A -179.9(2)
C15A C16A C17A C12A 0.3(4)
C13A C12A C17A C16A -2.0(4)
C11A C12A C17A C16A 177.1(3)
N2A C1A C21A C26A 37.9(4)
C9A C1A C21A C26A -138.1(3)
N2A C1A C21A C22A -144.3(3)
C9A C1A C21A C22A 39.7(4)
C26A C21A C22A C23A 1.6(4)
C1A C21A C22A C23A -176.2(3)
C21A C22A C23A C24A -0.9(5)
C22A C23A C24A C25A -0.3(5)
C22A C23A C24A Cl2A 178.0(2)
C23A C24A C25A C26A 0.8(5)
Cl2A C24A C25A C26A -177.5(2)
C24A C25A C26A C21A -0.1(4)
C22A C21A C26A C25A -1.1(4)
C1A C21A C26A C25A 176.7(3)
C9B C1B N2B C3B -0.2(3)
C21B C1B N2B C3B -177.3(2)
C1B N2B C3B C4B 179.8(3)
C1B N2B C3B C8B 1.2(3)
N2B C3B C4B C5B -177.2(3)
C8B C3B C4B C5B 1.2(4)
C3B C4B C5B C6B 0.2(5)
C4B C5B C6B C7B -0.9(5)
C5B C6B C7B C8B 0.0(5)
C6B C7B C8B C3B 1.4(4)
C6B C7B C8B C9B 179.1(3)
N2B C3B C8B C7B 176.6(3)
C4B C3B C8B C7B -2.1(4)
N2B C3B C8B C9B -1.7(3)
C4B C3B C8B C9B 179.6(3)
N2B C1B C9B N10B -177.2(2)
C21B C1B C9B N10B -0.4(4)
N2B C1B C9B C8B -0.9(3)
C21B C1B C9B C8B 175.9(3)
C7B C8B C9B C1B -176.3(3)
C3B C8B C9B C1B 1.6(3)
C7B C8B C9B N10B -0.6(6)
C3B C8B C9B N10B 177.2(3)
C1B C9B N10B C11B -172.7(3)
C8B C9B N10B C11B 12.1(5)
C9B N10B C11B C12B -177.8(2)
N10B C11B C12B C17B -6.5(4)
N10B C11B C12B C13B 172.5(3)
C17B C12B C13B C14B 2.9(4)
C11B C12B C13B C14B -176.2(3)
C12B C13B C14B C15B -2.4(4)
C13B C14B C15B C16B 0.1(4)
C13B C14B C15B Cl1B -178.9(2)
C14B C15B C16B C17B 1.7(4)
Cl1B C15B C16B C17B -179.2(2)
C15B C16B C17B C12B -1.3(4)
C13B C12B C17B C16B -1.0(4)
C11B C12B C17B C16B 178.1(3)
N2B C1B C21B C26B 36.8(4)
C9B C1B C21B C26B -139.7(3)
N2B C1B C21B C22B -144.9(3)
C9B C1B C21B C22B 38.6(4)
C26B C21B C22B C23B 0.8(4)
C1B C21B C22B C23B -177.5(3)
C21B C22B C23B C24B -0.2(5)
C22B C23B C24B C25B -0.7(5)
C22B C23B C24B Cl2B 179.1(3)
C23B C24B C25B C26B 0.9(5)
Cl2B C24B C25B C26B -178.9(2)
C24B C25B C26B C21B -0.2(4)
C22B C21B C26B C25B -0.6(4)
C1B C21B C26B C25B 177.7(3)
